data_2311842
loop_
_publ_author_name
'Riener, Korbinian'
'P\"othig, Alexander'
'Cokoja, Mirza'
'Herrmann, Wolfgang A.'
'K\"uhn, Fritz E'

_publ_section_title
;
 Structure and spectroscopic properties of the dimeric copper(I)
 N-heterocyclic carbene complex
 [Cu&#x2082;(CNC(t-Bu))&#x2082;](PF&#x2086;)&#x2082;.
;
_journal_coeditor_code FP3013
_journal_issue 'Pt 8'
_journal_name_full 'Acta crystallographica. Section C, Structural chemistry'
_journal_page_first 643
_journal_page_last 646
_journal_paper_doi 10.1107/S2053229615012140
_journal_volume 71
_journal_year 2015
_chemical_formula_iupac '[Cu2 (C19 H25 N5)2] (P F6)2'
_chemical_formula_moiety 'C38 H50 Cu2 N10 2+, 2(F6 P -)'
_chemical_formula_sum 'C38 H50 Cu2 F12 N10 P2'
_chemical_formula_weight 1063.92
_chemical_name_systematic
;Bis[\m-1,3-bis(3-<i>tert</i>-butylimidazolin-2-yliden-1-yl)pyridine]-1\k^4^<i>C</i>^2^,<i>N</i>:<i>N</i>,<i>C</i>^2'^;2\k^4^<i>C</i>^2^,<i>N</i>:<i>N</i>,<i>C</i>^2'^-dicopper(I)
bis(hexafluoridophosphate)
;
_space_group_IT_number 4
_space_group_name_Hall 'P 2yb'
_space_group_name_H-M_alt 'P 1 21 1'
_symmetry_cell_setting monoclinic
_symmetry_space_group_name_Hall 'P 2yb'
_symmetry_space_group_name_H-M 'P 1 21 1'
_atom_sites_solution_hydrogens geom
_cell_angle_alpha 90
_cell_angle_beta 90.7276(17)
_cell_angle_gamma 90
_cell_formula_units_Z 2
_cell_length_a 8.9698(4)
_cell_length_b 12.4288(5)
_cell_length_c 20.3978(8)
_cell_measurement_reflns_used 9245
_cell_measurement_temperature 123
_cell_measurement_theta_max 25.3978
_cell_measurement_theta_min 2.2707
_cell_volume 2273.84(16)
_computing_cell_refinement
;
SAINT (Bruker, 2008)
;
_computing_data_collection
;
APEX2 (Bruker, 2008)
;
_computing_data_reduction
;
SAINT (Bruker, 2008)
;
_computing_molecular_graphics
;
PLATON (Spek, 2009)
;
_computing_publication_material
;
PLATON (Spek, 2009) and enCIFer (Allen <i>et al.</i>,  2004)
;
_computing_structure_refinement
;
SHELXL2014 (Sheldrick, 2015) and SHELXLE (H\"ubschle <i>et al.</i>,
2011)
;
_computing_structure_solution
;
SHELXS97 (Sheldrick, 2008)
;
_diffrn_ambient_temperature 123
_diffrn_detector_area_resol_mean 16
_diffrn_measured_fraction_theta_full 0.993
_diffrn_measured_fraction_theta_max 0.990
_diffrn_measurement_device ' \k-geometry diffractometer '
_diffrn_measurement_device_type ' Bruker APEXII CCD '
_diffrn_measurement_method ' phi- and omega-rotation '
_diffrn_radiation_monochromator graphite
_diffrn_radiation_source 'rotating anode FR591'
_diffrn_radiation_type MoK\a
_diffrn_radiation_wavelength 0.71073
_diffrn_reflns_av_R_equivalents 0.0281
_diffrn_reflns_limit_h_max 9
_diffrn_reflns_limit_h_min -10
_diffrn_reflns_limit_k_max 14
_diffrn_reflns_limit_k_min -13
_diffrn_reflns_limit_l_max 24
_diffrn_reflns_limit_l_min -24
_diffrn_reflns_number 32544
_diffrn_reflns_reduction_process
;
;
_diffrn_reflns_theta_full 25.24
_diffrn_reflns_theta_max 25.40
_diffrn_reflns_theta_min 1.92
_exptl_absorpt_coefficient_mu 1.096
_exptl_absorpt_correction_T_max 0.7452
_exptl_absorpt_correction_T_min 0.6387
_exptl_absorpt_correction_type multi-scan
_exptl_absorpt_process_details
;
(SADABS; Bruker, 2008b)
;
_exptl_crystal_colour yellow
_exptl_crystal_density_diffrn 1.554
_exptl_crystal_density_method 'Not Measured'
_exptl_crystal_description fragment
_exptl_crystal_F_000 1088
_exptl_crystal_size_max 0.200
_exptl_crystal_size_mid 0.200
_exptl_crystal_size_min 0.180
_refine_diff_density_max 0.350
_refine_diff_density_min -0.247
_refine_ls_abs_structure_details
;
Flack <i>x</i> determined using 3250 quotients
[(I+)-(I-)]/[(I+)+(I-)] (Parsons et al., 2013)
;
_refine_ls_abs_structure_Flack 0.025(3)
_refine_ls_extinction_method none
_refine_ls_goodness_of_fit_ref 1.027
_refine_ls_hydrogen_treatment constr
_refine_ls_matrix_type full
_refine_ls_number_parameters 589
_refine_ls_number_reflns 7815
_refine_ls_number_restraints 1
_refine_ls_restrained_S_all 1.026
_refine_ls_R_factor_all 0.0202
_refine_ls_R_factor_gt 0.0192
_refine_ls_shift/su_max 0.001
_refine_ls_shift/su_mean 0.000
_refine_ls_structure_factor_coef Fsqd
_refine_ls_weighting_details 'w=1/[\s^2^(Fo^2^)+(0.0230P)^2^+0.3225P] where P=(Fo^2^+2Fc^2^)/3'
_refine_ls_weighting_scheme calc
_refine_ls_wR_factor_gt 0.0487
_refine_ls_wR_factor_ref 0.0491
_reflns_number_gt 7559
_reflns_number_total 7815
_reflns_threshold_expression I>2\s(I)
_cod_data_source_file fp3013sup1.cif
_cod_data_source_block I
_cod_original_sg_symbol_H-M 'P 21'
_cod_database_code 2311842

loop_
_symmetry_equiv_pos_site_id
_symmetry_equiv_pos_as_xyz
1 x,y,z
2 -x,1/2+y,-z

loop_
_atom_site_type_symbol
_atom_site_label
_atom_site_fract_x
_atom_site_fract_y
_atom_site_fract_z
_atom_site_U_iso_or_equiv
_atom_site_adp_type
_atom_site_calc_flag
_atom_site_occupancy
C C1 0.3672(3) 0.3828(2) 0.30873(12) 0.0194(5) Uani d 1
C C2 0.2877(3) 0.5528(2) 0.32639(15) 0.0269(6) Uani d 1
H H2 0.2719 0.6195 0.3480 0.032 Uiso calc 1
C C3 0.2381(3) 0.5266(2) 0.26661(14) 0.0267(6) Uani d 1
H H3 0.1810 0.5703 0.2374 0.032 Uiso calc 1
C C4 0.2550(3) 0.3570(2) 0.20029(12) 0.0203(5) Uani d 1
C C5 0.1398(3) 0.3816(2) 0.15684(13) 0.0265(6) Uani d 1
H H5 0.0792 0.4434 0.1629 0.032 Uiso calc 1
C C6 0.1164(3) 0.3131(3) 0.10447(13) 0.0317(7) Uani d 1
H H6 0.0397 0.3283 0.0733 0.038 Uiso calc 1
C C7 0.2039(3) 0.2227(2) 0.09721(12) 0.0261(6) Uani d 1
H H7 0.1888 0.1744 0.0616 0.031 Uiso calc 1
C C8 0.3145(3) 0.2052(2) 0.14374(11) 0.0200(5) Uani d 1
C C9 0.5637(3) 0.1213(2) 0.14770(11) 0.0187(5) Uani d 1
C C10 0.3672(3) 0.0129(2) 0.11941(12) 0.0253(6) Uani d 1
H H10 0.2684 -0.0104 0.1100 0.030 Uiso calc 1
C C11 0.4919(3) -0.0461(2) 0.11727(13) 0.0261(6) Uani d 1
H H11 0.4980 -0.1203 0.1064 0.031 Uiso calc 1
C C12 0.4377(3) 0.4605(2) 0.41941(12) 0.0253(6) Uani d 1
C C13 0.4297(4) 0.5710(3) 0.45178(17) 0.0481(9) Uani d 1
H H13A 0.4739 0.5672 0.4959 0.072 Uiso calc 1
H H13B 0.3252 0.5935 0.4547 0.072 Uiso calc 1
H H13C 0.4848 0.6233 0.4255 0.072 Uiso calc 1
C C14 0.3509(5) 0.3790(3) 0.45883(14) 0.0537(11) Uani d 1
H H14A 0.3510 0.3096 0.4360 0.081 Uiso calc 1
H H14B 0.2480 0.4039 0.4637 0.081 Uiso calc 1
H H14C 0.3976 0.3707 0.5022 0.081 Uiso calc 1
C C15 0.5989(3) 0.4284(3) 0.41247(14) 0.0366(7) Uani d 1
H H15A 0.6044 0.3550 0.3952 0.055 Uiso calc 1
H H15B 0.6488 0.4314 0.4554 0.055 Uiso calc 1
H H15C 0.6482 0.4779 0.3823 0.055 Uiso calc 1
C C16 0.7691(3) -0.0191(2) 0.13313(14) 0.0269(6) Uani d 1
C C17 0.7981(4) -0.0632(3) 0.06404(14) 0.0390(8) Uani d 1
H H17A 0.7316 -0.1242 0.0553 0.059 Uiso calc 1
H H17B 0.9020 -0.0870 0.0612 0.059 Uiso calc 1
H H17C 0.7793 -0.0066 0.0316 0.059 Uiso calc 1
C C18 0.7840(4) -0.1078(2) 0.18460(14) 0.0372(8) Uani d 1
H H18A 0.7646 -0.0778 0.2281 0.056 Uiso calc 1
H H18B 0.8851 -0.1375 0.1838 0.056 Uiso calc 1
H H18C 0.7117 -0.1649 0.1750 0.056 Uiso calc 1
C C19 0.8768(4) 0.0722(3) 0.1483(2) 0.0459(9) Uani d 1
H H19A 0.8658 0.1284 0.1149 0.069 Uiso calc 1
H H19B 0.9793 0.0447 0.1482 0.069 Uiso calc 1
H H19C 0.8549 0.1022 0.1915 0.069 Uiso calc 1
C C20 0.5192(3) 0.0976(2) 0.32398(12) 0.0198(5) Uani d 1
C C21 0.5703(3) -0.0747(2) 0.35270(13) 0.0276(6) Uani d 1
H H21 0.5558 -0.1489 0.3616 0.033 Uiso calc 1
C C22 0.6989(3) -0.0218(2) 0.35766(13) 0.0272(6) Uani d 1
H H22 0.7928 -0.0503 0.3710 0.033 Uiso calc 1
C C23 0.7714(3) 0.1702(2) 0.34059(12) 0.0203(5) Uani d 1
C C24 0.8847(3) 0.1735(2) 0.38714(12) 0.0264(6) Uani d 1
H H24 0.8983 0.1169 0.4179 0.032 Uiso calc 1
C C25 0.9777(3) 0.2624(2) 0.38711(12) 0.0274(6) Uani d 1
H H25 1.0570 0.2675 0.4183 0.033 Uiso calc 1
C C26 0.9554(3) 0.3440(2) 0.34184(12) 0.0239(6) Uani d 1
H H26 1.0185 0.4054 0.3409 0.029 Uiso calc 1
C C27 0.8373(3) 0.3323(2) 0.29803(11) 0.0186(5) Uani d 1
C C28 0.7295(3) 0.39332(19) 0.19321(11) 0.0169(5) Uani d 1
C C29 0.8421(3) 0.5217(2) 0.25701(12) 0.0226(6) Uani d 1
H H29 0.8936 0.5549 0.2926 0.027 Uiso calc 1
C C30 0.7922(3) 0.5693(2) 0.20220(13) 0.0234(6) Uani d 1
H H30 0.8020 0.6433 0.1914 0.028 Uiso calc 1
C C31 0.2999(3) -0.0338(2) 0.32793(13) 0.0274(6) Uani d 1
C C32 0.2463(4) -0.0552(3) 0.39761(14) 0.0409(8) Uani d 1
H H32A 0.3052 -0.1135 0.4172 0.061 Uiso calc 1
H H32B 0.1409 -0.0758 0.3962 0.061 Uiso calc 1
H H32C 0.2584 0.0102 0.4240 0.061 Uiso calc 1
C C33 0.2887(4) -0.1354(2) 0.28524(15) 0.0396(8) Uani d 1
H H33A 0.3282 -0.1201 0.2416 0.059 Uiso calc 1
H H33B 0.1840 -0.1573 0.2811 0.059 Uiso calc 1
H H33C 0.3466 -0.1935 0.3057 0.059 Uiso calc 1
C C34 0.2078(3) 0.0544(2) 0.29586(15) 0.0344(7) Uani d 1
H H34A 0.2112 0.1190 0.3233 0.052 Uiso calc 1
H H34B 0.1043 0.0302 0.2909 0.052 Uiso calc 1
H H34C 0.2484 0.0709 0.2526 0.052 Uiso calc 1
C C35 0.6671(3) 0.5086(2) 0.09468(12) 0.0222(6) Uani d 1
C C36 0.6473(3) 0.6290(2) 0.08285(14) 0.0300(6) Uani d 1
H H36A 0.5811 0.6590 0.1161 0.045 Uiso calc 1
H H36B 0.6035 0.6407 0.0392 0.045 Uiso calc 1
H H36C 0.7446 0.6648 0.0857 0.045 Uiso calc 1
C C37 0.5178(4) 0.4520(3) 0.08520(15) 0.0385(8) Uani d 1
H H37A 0.5304 0.3747 0.0929 0.058 Uiso calc 1
H H37B 0.4811 0.4639 0.0403 0.058 Uiso calc 1
H H37C 0.4458 0.4810 0.1163 0.058 Uiso calc 1
C C38 0.7851(4) 0.4638(3) 0.04866(13) 0.0322(7) Uani d 1
H H38A 0.8805 0.4999 0.0572 0.048 Uiso calc 1
H H38B 0.7539 0.4763 0.0031 0.048 Uiso calc 1
H H38C 0.7964 0.3863 0.0562 0.048 Uiso calc 1
Cu Cu1 0.65265(3) 0.25288(2) 0.17613(2) 0.02084(8) Uani d 1
Cu Cu2 0.44658(3) 0.23909(2) 0.30313(2) 0.02059(8) Uani d 1
N N1 0.8035(2) 0.41376(16) 0.25137(9) 0.0176(4) Uani d 1
N N2 0.7230(2) 0.49038(16) 0.16371(10) 0.0179(4) Uani d 1
N N3 0.7459(2) 0.24704(18) 0.29607(8) 0.0179(4) Uani d 1
N N4 0.6675(2) 0.08422(16) 0.33919(10) 0.0209(5) Uani d 1
N N5 0.3666(2) 0.46555(17) 0.35174(10) 0.0216(5) Uani d 1
N N6 0.2877(2) 0.42173(16) 0.25583(10) 0.0201(5) Uani d 1
N N7 0.3414(2) 0.26938(16) 0.19476(9) 0.0176(4) Uani d 1
N N8 0.4123(2) 0.11531(16) 0.13831(9) 0.0188(4) Uani d 1
N N9 0.6110(3) 0.02060(16) 0.13376(10) 0.0220(5) Uani d 1
N N10 0.4606(3) -0.00234(16) 0.33216(10) 0.0217(5) Uani d 1
F F1 0.7040(2) 0.20907(18) 0.85814(10) 0.0581(6) Uani d 1
F F2 0.8564(2) 0.33528(15) 0.90314(13) 0.0625(6) Uani d 1
F F3 0.9528(3) 0.21121(17) 0.97045(10) 0.0636(6) Uani d 1
F F4 0.8035(3) 0.08549(15) 0.92442(12) 0.0677(7) Uani d 1
F F5 0.9513(2) 0.18348(19) 0.86187(11) 0.0645(6) Uani d 1
F F6 0.7053(3) 0.2355(3) 0.96609(11) 0.0838(8) Uani d 1
P P1 0.82903(8) 0.20983(5) 0.91432(3) 0.02482(16) Uani d 1
F F7 0.0895(2) 0.32186(13) 0.56208(8) 0.0356(4) Uani d 1
F F8 0.23879(19) 0.19908(16) 0.61254(8) 0.0442(5) Uani d 1
F F9 0.0039(2) 0.22401(15) 0.64763(7) 0.0412(4) Uani d 1
F F10 0.0635(2) 0.07107(13) 0.59484(8) 0.0411(4) Uani d 1
F F11 0.1505(2) 0.16775(13) 0.50990(7) 0.0370(4) Uani d 1
F F12 -0.08418(19) 0.19439(14) 0.54515(8) 0.0400(4) Uani d 1
P P2 0.07736(8) 0.19649(5) 0.57857(3) 0.02208(15) Uani d 1

loop_
_atom_site_aniso_label
_atom_site_aniso_U_11
_atom_site_aniso_U_22
_atom_site_aniso_U_33
_atom_site_aniso_U_12
_atom_site_aniso_U_13
_atom_site_aniso_U_23
C1 0.0192(14) 0.0178(13) 0.0214(12) 0.0002(10) 0.0022(10) 0.0007(10)
C2 0.0267(16) 0.0156(13) 0.0384(16) 0.0017(11) 0.0057(13) -0.0034(11)
C3 0.0256(16) 0.0156(13) 0.0389(16) 0.0053(11) 0.0045(12) 0.0036(11)
C4 0.0206(14) 0.0207(13) 0.0195(12) -0.0010(10) 0.0028(10) 0.0020(10)
C5 0.0196(15) 0.0317(15) 0.0281(14) 0.0075(11) 0.0002(11) 0.0057(12)
C6 0.0220(16) 0.0489(19) 0.0241(14) 0.0061(13) -0.0054(12) 0.0041(12)
C7 0.0214(14) 0.0362(17) 0.0207(12) -0.0010(11) -0.0048(10) -0.0039(11)
C8 0.0172(13) 0.0213(13) 0.0216(12) -0.0013(10) 0.0021(10) 0.0029(10)
C9 0.0210(14) 0.0173(12) 0.0177(11) -0.0004(10) -0.0019(10) 0.0013(10)
C10 0.0308(16) 0.0227(14) 0.0223(13) -0.0109(11) -0.0016(11) -0.0048(11)
C11 0.0384(18) 0.0143(13) 0.0257(13) -0.0074(11) -0.0002(12) -0.0041(11)
C12 0.0262(15) 0.0293(15) 0.0204(13) -0.0045(11) 0.0031(11) -0.0085(11)
C13 0.044(2) 0.049(2) 0.051(2) 0.0060(16) -0.0068(16) -0.0295(17)
C14 0.064(3) 0.077(3) 0.0200(15) -0.037(2) 0.0026(15) 0.0000(16)
C15 0.0372(18) 0.0449(18) 0.0274(15) 0.0067(14) -0.0061(13) -0.0102(13)
C16 0.0299(17) 0.0175(13) 0.0334(15) 0.0086(11) 0.0000(12) -0.0012(11)
C17 0.044(2) 0.0453(19) 0.0281(15) 0.0174(15) 0.0019(14) 0.0018(14)
C18 0.049(2) 0.0326(17) 0.0302(15) 0.0131(14) -0.0056(14) 0.0036(13)
C19 0.0233(17) 0.0319(17) 0.082(3) 0.0070(13) -0.0023(16) -0.0063(17)
C20 0.0242(15) 0.0176(13) 0.0176(12) -0.0023(10) -0.0001(10) 0.0023(10)
C21 0.0412(18) 0.0141(13) 0.0274(14) 0.0046(12) 0.0023(12) 0.0070(11)
C22 0.0357(17) 0.0196(14) 0.0261(13) 0.0073(12) -0.0003(12) 0.0079(11)
C23 0.0233(14) 0.0186(13) 0.0189(12) 0.0025(10) -0.0005(10) 0.0017(10)
C24 0.0275(15) 0.0307(15) 0.0210(13) 0.0033(12) -0.0048(11) 0.0077(11)
C25 0.0255(14) 0.0351(16) 0.0215(12) -0.0012(12) -0.0072(10) -0.0001(12)
C26 0.0218(15) 0.0297(15) 0.0202(12) -0.0048(11) -0.0013(11) -0.0019(11)
C27 0.0199(14) 0.0197(13) 0.0161(11) 0.0011(10) 0.0019(10) -0.0012(10)
C28 0.0164(13) 0.0165(12) 0.0178(11) -0.0007(10) -0.0006(10) -0.0002(10)
C29 0.0281(15) 0.0165(13) 0.0232(13) -0.0054(11) -0.0005(11) -0.0053(10)
C30 0.0273(16) 0.0128(12) 0.0303(14) -0.0038(10) 0.0010(12) -0.0015(11)
C31 0.0334(18) 0.0225(14) 0.0263(14) -0.0104(12) 0.0018(12) 0.0008(11)
C32 0.040(2) 0.052(2) 0.0312(16) -0.0179(15) 0.0073(14) 0.0027(15)
C33 0.052(2) 0.0274(16) 0.0396(17) -0.0120(14) -0.0015(15) -0.0026(13)
C34 0.0259(16) 0.0322(17) 0.0448(17) -0.0069(13) -0.0055(13) 0.0032(13)
C35 0.0245(15) 0.0210(13) 0.0209(13) 0.0000(11) -0.0043(11) 0.0042(10)
C36 0.0357(17) 0.0223(14) 0.0321(15) 0.0048(12) -0.0007(12) 0.0109(12)
C37 0.0320(18) 0.0433(19) 0.0398(17) -0.0152(14) -0.0163(14) 0.0206(15)
C38 0.0383(18) 0.0380(17) 0.0204(13) 0.0127(13) -0.0029(12) 0.0006(12)
Cu1 0.02063(16) 0.01273(15) 0.02898(15) -0.00104(12) -0.00649(11) -0.00168(13)
Cu2 0.02219(16) 0.01424(15) 0.02524(15) 0.00120(12) -0.00417(11) 0.00081(13)
N1 0.0202(12) 0.0164(10) 0.0163(10) -0.0025(8) -0.0016(8) 0.0000(8)
N2 0.0198(12) 0.0143(11) 0.0195(10) -0.0014(8) -0.0014(9) 0.0012(8)
N3 0.0206(10) 0.0170(10) 0.0162(9) 0.0004(9) -0.0010(7) 0.0000(9)
N4 0.0257(13) 0.0171(11) 0.0198(10) 0.0026(9) -0.0011(9) 0.0052(8)
N5 0.0212(12) 0.0193(11) 0.0244(11) -0.0008(9) 0.0030(9) -0.0056(9)
N6 0.0216(12) 0.0153(11) 0.0235(11) 0.0024(9) 0.0013(9) 0.0014(9)
N7 0.0173(11) 0.0177(11) 0.0177(9) -0.0007(8) -0.0009(8) 0.0012(8)
N8 0.0207(12) 0.0172(10) 0.0184(10) -0.0024(9) -0.0016(8) -0.0020(8)
N9 0.0274(13) 0.0139(10) 0.0248(11) 0.0003(9) -0.0001(9) -0.0021(9)
N10 0.0279(13) 0.0161(11) 0.0211(11) -0.0033(9) 0.0009(9) 0.0025(9)
F1 0.0433(12) 0.0755(15) 0.0551(11) -0.0055(10) -0.0184(9) 0.0054(11)
F2 0.0468(13) 0.0201(9) 0.1203(19) 0.0017(8) -0.0104(12) 0.0091(11)
F3 0.0701(15) 0.0579(14) 0.0617(12) -0.0132(11) -0.0398(11) 0.0022(10)
F4 0.0974(19) 0.0271(11) 0.0780(15) -0.0217(11) -0.0219(14) 0.0088(10)
F5 0.0419(13) 0.0831(17) 0.0692(14) 0.0032(11) 0.0247(10) -0.0210(12)
F6 0.0620(14) 0.119(2) 0.0715(14) -0.0342(15) 0.0372(11) -0.0552(15)
P1 0.0264(4) 0.0196(3) 0.0285(3) -0.0007(3) 0.0002(3) -0.0032(3)
F7 0.0391(11) 0.0230(9) 0.0448(10) -0.0023(7) 0.0031(8) 0.0018(7)
F8 0.0300(10) 0.0578(12) 0.0445(10) 0.0044(8) -0.0132(8) -0.0039(9)
F9 0.0496(11) 0.0472(11) 0.0271(8) 0.0063(9) 0.0088(7) -0.0006(8)
F10 0.0642(13) 0.0254(9) 0.0335(9) -0.0014(8) -0.0025(8) 0.0091(7)
F11 0.0542(12) 0.0337(9) 0.0233(8) 0.0093(8) 0.0078(7) 0.0025(7)
F12 0.0292(10) 0.0457(11) 0.0448(10) -0.0062(8) -0.0129(8) 0.0074(8)
P2 0.0249(4) 0.0216(3) 0.0197(3) -0.0001(3) -0.0014(3) 0.0020(3)

loop_
_atom_type_symbol
_atom_type_description
_atom_type_scat_dispersion_real
_atom_type_scat_dispersion_imag
_atom_type_scat_source
C C 0.0033 0.0016 ' International Tables Vol C Tables 4.2.6.8 and 6.1.1.4'
H H 0.0000 0.0000 ' International Tables Vol C Tables 4.2.6.8 and 6.1.1.4'
Cu Cu 0.3201 1.2651 ' International Tables Vol C Tables 4.2.6.8 and 6.1.1.4'
F F 0.0171 0.0103 ' International Tables Vol C Tables 4.2.6.8 and 6.1.1.4'
N N 0.0061 0.0033 ' International Tables Vol C Tables 4.2.6.8 and 6.1.1.4'
P P 0.1023 0.0942 ' International Tables Vol C Tables 4.2.6.8 and 6.1.1.4'

loop_
_geom_angle_atom_site_label_1
_geom_angle_atom_site_label_2
_geom_angle_atom_site_label_3
_geom_angle
_geom_angle_publ_flag
N5 C1 Cu2 138.46(19) y
N6 C1 Cu2 117.93(17) y
N9 C9 Cu1 136.6(2) y
N8 C9 Cu1 119.92(18) y
N10 C20 Cu2 137.1(2) y
N4 C20 Cu2 119.11(18) y
N2 C28 Cu1 136.33(18) y
N1 C28 Cu1 119.73(17) y
C9 Cu1 C28 171.67(10) y
C20 Cu2 C1 163.74(10) y
C20 Cu2 N7 118.13(9) y
C1 Cu2 N7 76.70(9) y
C8 N7 Cu2 133.26(16) y
C4 N7 Cu2 105.55(14) y
N5 C1 N6 103.6(2) ?
C3 C2 N5 108.2(2) ?
C3 C2 H2 125.9 ?
N5 C2 H2 125.9 ?
C2 C3 N6 105.6(2) ?
C2 C3 H3 127.2 ?
N6 C3 H3 127.2 ?
N7 C4 C5 123.5(2) ?
N7 C4 N6 114.4(2) ?
C5 C4 N6 122.1(2) ?
C6 C5 C4 117.6(2) ?
C6 C5 H5 121.2 ?
C4 C5 H5 121.2 ?
C5 C6 C7 120.3(2) ?
C5 C6 H6 119.9 ?
C7 C6 H6 119.9 ?
C6 C7 C8 117.3(2) ?
C6 C7 H7 121.3 ?
C8 C7 H7 121.3 ?
N7 C8 C7 124.4(2) ?
N7 C8 N8 115.1(2) ?
C7 C8 N8 120.5(2) ?
N9 C9 N8 103.5(2) ?
C11 C10 N8 105.7(2) ?
C11 C10 H10 127.1 ?
N8 C10 H10 127.1 ?
C10 C11 N9 107.7(2) ?
C10 C11 H11 126.1 ?
N9 C11 H11 126.1 ?
C15 C12 N5 108.6(2) ?
C15 C12 C14 111.8(3) ?
N5 C12 C14 107.3(2) ?
C15 C12 C13 109.2(3) ?
N5 C12 C13 109.6(2) ?
C14 C12 C13 110.2(3) ?
C12 C13 H13A 109.5 ?
C12 C13 H13B 109.5 ?
H13A C13 H13B 109.5 ?
C12 C13 H13C 109.5 ?
H13A C13 H13C 109.5 ?
H13B C13 H13C 109.5 ?
C12 C14 H14A 109.5 ?
C12 C14 H14B 109.5 ?
H14A C14 H14B 109.5 ?
C12 C14 H14C 109.5 ?
H14A C14 H14C 109.5 ?
H14B C14 H14C 109.5 ?
C12 C15 H15A 109.5 ?
C12 C15 H15B 109.5 ?
H15A C15 H15B 109.5 ?
C12 C15 H15C 109.5 ?
H15A C15 H15C 109.5 ?
H15B C15 H15C 109.5 ?
N9 C16 C19 110.6(2) ?
N9 C16 C18 107.8(2) ?
C19 C16 C18 110.4(3) ?
N9 C16 C17 107.2(2) ?
C19 C16 C17 109.8(3) ?
C18 C16 C17 111.0(2) ?
C16 C17 H17A 109.5 ?
C16 C17 H17B 109.5 ?
H17A C17 H17B 109.5 ?
C16 C17 H17C 109.5 ?
H17A C17 H17C 109.5 ?
H17B C17 H17C 109.5 ?
C16 C18 H18A 109.5 ?
C16 C18 H18B 109.5 ?
H18A C18 H18B 109.5 ?
C16 C18 H18C 109.5 ?
H18A C18 H18C 109.5 ?
H18B C18 H18C 109.5 ?
C16 C19 H19A 109.5 ?
C16 C19 H19B 109.5 ?
H19A C19 H19B 109.5 ?
C16 C19 H19C 109.5 ?
H19A C19 H19C 109.5 ?
H19B C19 H19C 109.5 ?
N10 C20 N4 103.7(2) ?
C22 C21 N10 108.3(2) ?
C22 C21 H21 125.9 ?
N10 C21 H21 125.9 ?
C21 C22 N4 105.8(2) ?
C21 C22 H22 127.1 ?
N4 C22 H22 127.1 ?
N3 C23 C24 124.3(2) ?
N3 C23 N4 114.7(2) ?
C24 C23 N4 120.9(2) ?
C23 C24 C25 117.4(2) ?
C23 C24 H24 121.3 ?
C25 C24 H24 121.3 ?
C26 C25 C24 120.2(2) ?
C26 C25 H25 119.9 ?
C24 C25 H25 119.9 ?
C25 C26 C27 117.1(2) ?
C25 C26 H26 121.4 ?
C27 C26 H26 121.4 ?
N3 C27 C26 124.4(2) ?
N3 C27 N1 114.7(2) ?
C26 C27 N1 120.8(2) ?
N2 C28 N1 103.7(2) ?
C30 C29 N1 106.1(2) ?
C30 C29 H29 127.0 ?
N1 C29 H29 127.0 ?
C29 C30 N2 107.5(2) ?
C29 C30 H30 126.2 ?
N2 C30 H30 126.2 ?
N10 C31 C34 110.8(2) ?
N10 C31 C32 107.8(2) ?
C34 C31 C32 110.5(3) ?
N10 C31 C33 107.7(2) ?
C34 C31 C33 108.6(2) ?
C32 C31 C33 111.4(2) ?
C31 C32 H32A 109.5 ?
C31 C32 H32B 109.5 ?
H32A C32 H32B 109.5 ?
C31 C32 H32C 109.5 ?
H32A C32 H32C 109.5 ?
H32B C32 H32C 109.5 ?
C31 C33 H33A 109.5 ?
C31 C33 H33B 109.5 ?
H33A C33 H33B 109.5 ?
C31 C33 H33C 109.5 ?
H33A C33 H33C 109.5 ?
H33B C33 H33C 109.5 ?
C31 C34 H34A 109.5 ?
C31 C34 H34B 109.5 ?
H34A C34 H34B 109.5 ?
C31 C34 H34C 109.5 ?
H34A C34 H34C 109.5 ?
H34B C34 H34C 109.5 ?
N2 C35 C37 109.3(2) ?
N2 C35 C36 109.4(2) ?
C37 C35 C36 109.4(2) ?
N2 C35 C38 107.1(2) ?
C37 C35 C38 111.6(2) ?
C36 C35 C38 109.9(2) ?
C35 C36 H36A 109.5 ?
C35 C36 H36B 109.5 ?
H36A C36 H36B 109.5 ?
C35 C36 H36C 109.5 ?
H36A C36 H36C 109.5 ?
H36B C36 H36C 109.5 ?
C35 C37 H37A 109.5 ?
C35 C37 H37B 109.5 ?
H37A C37 H37B 109.5 ?
C35 C37 H37C 109.5 ?
H37A C37 H37C 109.5 ?
H37B C37 H37C 109.5 ?
C35 C38 H38A 109.5 ?
C35 C38 H38B 109.5 ?
H38A C38 H38B 109.5 ?
C35 C38 H38C 109.5 ?
H38A C38 H38C 109.5 ?
H38B C38 H38C 109.5 ?
C28 N1 C29 111.5(2) ?
C28 N1 C27 122.9(2) ?
C29 N1 C27 125.6(2) ?
C28 N2 C30 111.2(2) ?
C28 N2 C35 124.3(2) ?
C30 N2 C35 124.0(2) ?
C23 N3 C27 116.5(2) ?
C20 N4 C22 111.5(2) ?
C20 N4 C23 123.2(2) ?
C22 N4 C23 125.1(2) ?
C1 N5 C2 111.0(2) ?
C1 N5 C12 123.7(2) ?
C2 N5 C12 125.3(2) ?
C1 N6 C3 111.6(2) ?
C1 N6 C4 121.9(2) ?
C3 N6 C4 126.4(2) ?
C8 N7 C4 116.9(2) ?
C9 N8 C10 111.9(2) ?
C9 N8 C8 123.8(2) ?
C10 N8 C8 124.2(2) ?
C9 N9 C11 111.1(2) ?
C9 N9 C16 127.2(2) ?
C11 N9 C16 121.6(2) ?
C20 N10 C21 110.7(2) ?
C20 N10 C31 127.3(2) ?
C21 N10 C31 121.7(2) ?
F6 P1 F5 179.23(13) ?
F6 P1 F4 90.35(16) ?
F5 P1 F4 89.33(14) ?
F6 P1 F3 90.38(14) ?
F5 P1 F3 90.32(13) ?
F4 P1 F3 91.02(12) ?
F6 P1 F1 89.31(13) ?
F5 P1 F1 89.99(12) ?
F4 P1 F1 89.21(12) ?
F3 P1 F1 179.62(14) ?
F6 P1 F2 90.51(15) ?
F5 P1 F2 89.80(13) ?
F4 P1 F2 179.12(15) ?
F3 P1 F2 89.14(12) ?
F1 P1 F2 90.63(12) ?
F12 P2 F11 90.15(10) ?
F12 P2 F8 179.57(12) ?
F11 P2 F8 90.26(10) ?
F12 P2 F7 89.42(10) ?
F11 P2 F7 90.20(10) ?
F8 P2 F7 90.45(10) ?
F12 P2 F10 90.01(10) ?
F11 P2 F10 89.88(9) ?
F8 P2 F10 90.12(10) ?
F7 P2 F10 179.42(12) ?
F12 P2 F9 89.87(10) ?
F11 P2 F9 179.41(10) ?
F8 P2 F9 89.72(10) ?
F7 P2 F9 90.39(10) ?
F10 P2 F9 89.52(10) ?

loop_
_geom_bond_atom_site_label_1
_geom_bond_atom_site_label_2
_geom_bond_distance
_geom_bond_publ_flag
C1 N5 1.352(3) n
C1 N6 1.374(3) n
C1 Cu2 1.927(3) y
C2 C3 1.333(4) n
C2 N5 1.391(4) n
C2 H2 0.9500 n
C3 N6 1.396(3) n
C3 H3 0.9500 n
C4 N7 1.342(3) n
C4 C5 1.387(4) n
C4 N6 1.417(3) n
C5 C6 1.380(4) n
C5 H5 0.9500 n
C6 C7 1.380(4) n
C6 H6 0.9500 n
C7 C8 1.381(3) n
C7 H7 0.9500 n
C8 N7 1.331(3) n
C8 N8 1.426(3) n
C9 N9 1.353(3) n
C9 N8 1.370(3) n
C9 Cu1 1.907(2) y
C10 C11 1.339(4) n
C10 N8 1.389(3) n
C10 H10 0.9500 n
C11 N9 1.390(3) n
C11 H11 0.9500 n
C12 C15 1.508(4) n
C12 N5 1.515(3) n
C12 C14 1.515(4) n
C12 C13 1.526(4) n
C13 H13A 0.9800 n
C13 H13B 0.9800 n
C13 H13C 0.9800 n
C14 H14A 0.9800 n
C14 H14B 0.9800 n
C14 H14C 0.9800 n
C15 H15A 0.9800 n
C15 H15B 0.9800 n
C15 H15C 0.9800 n
C16 N9 1.502(4) n
C16 C19 1.520(4) n
C16 C18 1.527(4) n
C16 C17 1.537(4) n
C17 H17A 0.9800 n
C17 H17B 0.9800 n
C17 H17C 0.9800 n
C18 H18A 0.9800 n
C18 H18B 0.9800 n
C18 H18C 0.9800 n
C19 H19A 0.9800 n
C19 H19B 0.9800 n
C19 H19C 0.9800 n
C20 N10 1.361(3) n
C20 N4 1.372(3) n
C20 Cu2 1.921(2) y
C21 C22 1.330(4) n
C21 N10 1.394(4) n
C21 H21 0.9500 n
C22 N4 1.399(3) n
C22 H22 0.9500 n
C23 N3 1.335(3) n
C23 C24 1.383(4) n
C23 N4 1.418(3) n
C24 C25 1.385(4) n
C24 H24 0.9500 n
C25 C26 1.384(4) n
C25 H25 0.9500 n
C26 C27 1.385(4) n
C26 H26 0.9500 n
C27 N3 1.340(3) n
C27 N1 1.420(3) n
C28 N2 1.349(3) n
C28 N1 1.376(3) n
C28 Cu1 1.907(2) y
C29 C30 1.337(4) n
C29 N1 1.390(3) n
C29 H29 0.9500 n
C30 N2 1.397(3) n
C30 H30 0.9500 n
C31 N10 1.495(4) n
C31 C34 1.516(4) n
C31 C32 1.529(4) n
C31 C33 1.536(4) n
C32 H32A 0.9800 n
C32 H32B 0.9800 n
C32 H32C 0.9800 n
C33 H33A 0.9800 n
C33 H33B 0.9800 n
C33 H33C 0.9800 n
C34 H34A 0.9800 n
C34 H34B 0.9800 n
C34 H34C 0.9800 n
C35 N2 1.506(3) n
C35 C37 1.523(4) n
C35 C36 1.526(4) n
C35 C38 1.529(4) n
C36 H36A 0.9800 n
C36 H36B 0.9800 n
C36 H36C 0.9800 n
C37 H37A 0.9800 n
C37 H37B 0.9800 n
C37 H37C 0.9800 n
C38 H38A 0.9800 n
C38 H38B 0.9800 n
C38 H38C 0.9800 n
Cu1 N7 2.8298(18) y
Cu2 N7 2.4220(18) y
Cu1 N3 2.5765(17) y
Cu2 N3 2.6923(18) y
F1 P1 1.5929(19) n
F2 P1 1.595(2) n
F3 P1 1.5849(19) n
F4 P1 1.5761(19) n
F5 P1 1.576(2) n
F6 P1 1.574(2) n
F7 P2 1.5981(17) n
F8 P2 1.5975(18) n
F9 P2 1.5997(16) n
F10 P2 1.5989(17) n
F11 P2 1.5950(16) n
F12 P2 1.5937(17) n
